data_2311366
loop_
_publ_author_name
'Oswald, Tim'
'Diekmann, Mira'
'Frey, Annika'
'Schmidtmann, Marc'
'Beckhaus, R\"udiger'

_publ_section_title
;
 Crystal structures of titanium-aluminium and -gallium complexes bearing
 two <i>\m<sub>2</sub></i> -CH<sub>3</sub> units.
;
_journal_coeditor_code WM5378
_journal_issue 'Pt 5'
_journal_name_full 'Acta crystallographica. Section E, Crystallographic communications'
_journal_page_first 691
_journal_page_last 693
_journal_paper_doi 10.1107/S2056989017004856
_journal_volume 73
_journal_year 2017
_chemical_formula_iupac '[Al Ti (C H3)3 (C10 H15) (C15 H18)]'
_chemical_formula_moiety 'C28 H42 Al Ti'
_chemical_formula_sum 'C28 H42 Al Ti'
_chemical_formula_weight 453.49
_chemical_name_systematic
'[\m-1(\h^5^)-(Adamantan-1-yl-2\k<i>C</i>^1^)cycylopentadienyl]di-\m~2~-methyl-methyl-2\k<i>C</i>-[1(\h^5^)-pentamethylcyclopentadienyl]-aluminiumtitanium(III)'
_space_group_crystal_system monoclinic
_space_group_IT_number 14
_space_group_name_Hall '-P 2ybc'
_space_group_name_H-M_alt 'P 1 21/c 1'
_atom_sites_solution_hydrogens mixed
_audit_creation_method SHELXL-2014/7
_cell_angle_alpha 90
_cell_angle_beta 91.417(6)
_cell_angle_gamma 90
_cell_formula_units_Z 4
_cell_length_a 12.1618(5)
_cell_length_b 19.8355(8)
_cell_length_c 10.0403(6)
_cell_measurement_reflns_used 7286
_cell_measurement_temperature 153(2)
_cell_measurement_theta_max 25.95
_cell_measurement_theta_min 2.35
_cell_volume 2421.3(2)
_computing_cell_refinement
;
IPDS (Stoe, 1999)
;
_computing_data_collection
;
IPDS (Stoe, 1999)
;
_computing_data_reduction
;
X-RED (Stoe, 1999)
;
_computing_molecular_graphics
;
DIAMOND (Brandenburg & Putz, 2006)
;
_computing_publication_material
;
publCIF (Westrip, 2010)
;
_computing_structure_refinement
;
<i>SHELXL2014/7</i> (Sheldrick, 2015)
;
_computing_structure_solution
;
SHELXS97 (Sheldrick, 2008)
;
_diffrn_ambient_temperature 153(2)
_diffrn_measured_fraction_theta_full 0.968
_diffrn_measured_fraction_theta_max 0.959
_diffrn_measurement_device_type 'Stoe IPDS'
_diffrn_measurement_method \w
_diffrn_radiation_type MoK\a
_diffrn_radiation_wavelength 0.71073
_diffrn_reflns_av_R_equivalents 0.0675
_diffrn_reflns_limit_h_max 14
_diffrn_reflns_limit_h_min -14
_diffrn_reflns_limit_k_max 24
_diffrn_reflns_limit_k_min -24
_diffrn_reflns_limit_l_max 12
_diffrn_reflns_limit_l_min -12
_diffrn_reflns_number 24801
_diffrn_reflns_theta_full 25.242
_diffrn_reflns_theta_max 25.998
_diffrn_reflns_theta_min 2.274
_exptl_absorpt_coefficient_mu 0.403
_exptl_absorpt_correction_type none
_exptl_crystal_colour yellow
_exptl_crystal_density_diffrn 1.244
_exptl_crystal_description block
_exptl_crystal_F_000 980
_exptl_crystal_size_max 0.550
_exptl_crystal_size_mid 0.180
_exptl_crystal_size_min 0.110
_refine_diff_density_max 0.376
_refine_diff_density_min -0.222
_refine_ls_extinction_method none
_refine_ls_goodness_of_fit_ref 0.867
_refine_ls_hydrogen_treatment mixed
_refine_ls_matrix_type full
_refine_ls_number_parameters 295
_refine_ls_number_reflns 4572
_refine_ls_number_restraints 0
_refine_ls_restrained_S_all 0.867
_refine_ls_R_factor_all 0.0550
_refine_ls_R_factor_gt 0.0311
_refine_ls_shift/su_max 0.002
_refine_ls_shift/su_mean 0.000
_refine_ls_structure_factor_coef Fsqd
_refine_ls_weighting_details 'w=1/[\s^2^(Fo^2^)+(0.0350P)^2^] where P=(Fo^2^+2Fc^2^)/3'
_refine_ls_weighting_scheme calc
_refine_ls_wR_factor_gt 0.0630
_refine_ls_wR_factor_ref 0.0677
_reflns_number_gt 3201
_reflns_number_total 4572
_reflns_threshold_expression 'I > 2\s(I)'
_cod_data_source_file wm5378sup1.cif
_cod_data_source_block 1
_cod_original_sg_symbol_H-M 'P 21/c'
_cod_database_code 2311366
_shelx_space_group_comment
;
The symmetry employed for this shelxl refinement is uniquely defined
by the following loop, which should always be used as a source of
symmetry information in preference to the above space-group names.
They are only intended as comments.
;
_shelx_estimated_absorpt_t_min 0.809
_shelx_estimated_absorpt_t_max 0.957

loop_
_space_group_symop_operation_xyz
'x, y, z'
'-x, y+1/2, -z+1/2'
'-x, -y, -z'
'x, -y-1/2, z-1/2'

loop_
_atom_site_type_symbol
_atom_site_label
_atom_site_fract_x
_atom_site_fract_y
_atom_site_fract_z
_atom_site_U_iso_or_equiv
_atom_site_adp_type
_atom_site_calc_flag
_atom_site_occupancy
Ti Ti1 0.26484(3) 0.59327(2) 0.23454(3) 0.01418(9) Uani d 1
Al Al1 0.24338(5) 0.45093(3) 0.21686(5) 0.01685(13) Uani d 1
C C1 0.26433(17) 0.62640(9) 0.00582(17) 0.0194(4) Uani d 1
C C2 0.35839(16) 0.65709(9) 0.06987(16) 0.0174(4) Uani d 1
C C3 0.31849(17) 0.70394(9) 0.16359(17) 0.0190(4) Uani d 1
C C4 0.20285(17) 0.70296(9) 0.15852(17) 0.0208(4) Uani d 1
C C5 0.16835(17) 0.65619(10) 0.05950(18) 0.0225(4) Uani d 1
C C6 0.2660(2) 0.57896(10) -0.11059(18) 0.0307(5) Uani d 1
H H6A 0.3388 0.5581 -0.1155 0.046 Uiso calc 1
H H6B 0.2498 0.6040 -0.1929 0.046 Uiso calc 1
H H6C 0.2104 0.5438 -0.0993 0.046 Uiso calc 1
C C7 0.47622(18) 0.64859(10) 0.03299(19) 0.0267(5) Uani d 1
H H7A 0.5229 0.6482 0.1140 0.040 Uiso calc 1
H H7B 0.4980 0.6861 -0.0243 0.040 Uiso calc 1
H H7C 0.4849 0.6059 -0.0148 0.040 Uiso calc 1
C C8 0.3886(2) 0.75391(10) 0.2411(2) 0.0310(5) Uani d 1
H H8A 0.3939 0.7959 0.1903 0.047 Uiso calc 1
H H8B 0.4624 0.7351 0.2563 0.047 Uiso calc 1
H H8C 0.3551 0.7631 0.3269 0.047 Uiso calc 1
C C9 0.1279(2) 0.75006(11) 0.2308(2) 0.0346(5) Uani d 1
H H9A 0.0632 0.7252 0.2602 0.052 Uiso calc 1
H H9B 0.1045 0.7866 0.1709 0.052 Uiso calc 1
H H9C 0.1672 0.7690 0.3085 0.052 Uiso calc 1
C C10 0.05177(19) 0.64766(12) 0.0111(2) 0.0343(5) Uani d 1
H H10A 0.0288 0.6877 -0.0397 0.051 Uiso calc 1
H H10B 0.0040 0.6420 0.0875 0.051 Uiso calc 1
H H10C 0.0462 0.6078 -0.0463 0.051 Uiso calc 1
C C11 0.26346(16) 0.52506(9) 0.43500(15) 0.0159(4) Uani d 1
C C12 0.18257(18) 0.57674(9) 0.44326(17) 0.0201(4) Uani d 1
H H12 0.1054 0.5698 0.4466 0.024 Uiso calc 1
C C13 0.2357(2) 0.63998(9) 0.44565(17) 0.0261(5) Uani d 1
H H13 0.2007 0.6826 0.4513 0.031 Uiso calc 1
C C14 0.34920(19) 0.62892(10) 0.43818(18) 0.0267(5) Uani d 1
H H14 0.4046 0.6627 0.4378 0.032 Uiso calc 1
C C15 0.36642(17) 0.55903(10) 0.43137(17) 0.0208(4) Uani d 1
H H15 0.4361 0.5377 0.4253 0.025 Uiso calc 1
C C16 0.24577(16) 0.45016(9) 0.41903(16) 0.0157(4) Uani d 1
C C17 0.34159(16) 0.40901(10) 0.48341(16) 0.0194(4) Uani d 1
H H17 0.4124 0.4229 0.4430 0.023 Uiso calc 1
C C18 0.32207(19) 0.33371(10) 0.45734(19) 0.0265(5) Uani d 1
H H18A 0.3184 0.3253 0.3602 0.032 Uiso calc 1
H H18B 0.3841 0.3073 0.4959 0.032 Uiso calc 1
C C19 0.2146(2) 0.31122(10) 0.5197(2) 0.0297(5) Uani d 1
H H19 0.2022 0.2622 0.5014 0.036 Uiso calc 1
C C20 0.11873(19) 0.35226(10) 0.4600(2) 0.0277(5) Uani d 1
H H20A 0.1123 0.3439 0.3629 0.033 Uiso calc 1
H H20B 0.0491 0.3381 0.5008 0.033 Uiso calc 1
C C21 0.13831(17) 0.42731(9) 0.48584(17) 0.0205(4) Uani d 1
H H21 0.0750 0.4537 0.4474 0.025 Uiso calc 1
C C22 0.34877(18) 0.42069(10) 0.63524(17) 0.0253(5) Uani d 1
H H22A 0.4112 0.3948 0.6743 0.030 Uiso calc 1
H H22B 0.3615 0.4691 0.6539 0.030 Uiso calc 1
C C23 0.2225(2) 0.32297(11) 0.6709(2) 0.0338(5) Uani d 1
H H23A 0.1536 0.3082 0.7126 0.041 Uiso calc 1
H H23B 0.2840 0.2963 0.7101 0.041 Uiso calc 1
C C24 0.14558(18) 0.43886(11) 0.63770(18) 0.0267(5) Uani d 1
H H24A 0.1568 0.4874 0.6566 0.032 Uiso calc 1
H H24B 0.0760 0.4247 0.6784 0.032 Uiso calc 1
C C25 0.24165(19) 0.39807(11) 0.69803(18) 0.0286(5) Uani d 1
H H25 0.2464 0.4059 0.7964 0.034 Uiso calc 1
C C26 0.11305(18) 0.51058(10) 0.1682(2) 0.0223(4) Uani d 1
H H26A 0.091(2) 0.5577(12) 0.195(2) 0.033 Uiso d 1
H H26B 0.100(2) 0.5063(11) 0.073(2) 0.033 Uiso d 1
H H26C 0.060(2) 0.4816(12) 0.212(2) 0.033 Uiso d 1
C C27 0.38455(18) 0.49812(10) 0.1606(2) 0.0218(4) Uani d 1
H H27A 0.4231(19) 0.5418(12) 0.172(2) 0.033 Uiso d 1
H H27B 0.3890(19) 0.4872(11) 0.066(2) 0.033 Uiso d 1
H H27C 0.433(2) 0.4675(12) 0.206(2) 0.033 Uiso d 1
C C28 0.2331(2) 0.36873(10) 0.10736(18) 0.0268(5) Uani d 1
H H28A 0.1724 0.3407 0.1380 0.040 Uiso calc 1
H H28B 0.3022 0.3435 0.1157 0.040 Uiso calc 1
H H28C 0.2196 0.3811 0.0139 0.040 Uiso calc 1

loop_
_atom_site_aniso_label
_atom_site_aniso_U_11
_atom_site_aniso_U_22
_atom_site_aniso_U_33
_atom_site_aniso_U_12
_atom_site_aniso_U_13
_atom_site_aniso_U_23
Ti1 0.0176(2) 0.01180(14) 0.01316(15) -0.00042(14) -0.00005(11) -0.00074(12)
Al1 0.0228(4) 0.0132(2) 0.0145(2) -0.0004(2) -0.0004(2) -0.0011(2)
C1 0.0285(13) 0.0163(9) 0.0133(8) -0.0009(8) -0.0002(7) 0.0028(7)
C2 0.0200(12) 0.0147(9) 0.0177(9) 0.0001(7) 0.0013(7) 0.0045(7)
C3 0.0279(13) 0.0111(8) 0.0180(8) 0.0006(8) 0.0004(7) 0.0022(7)
C4 0.0272(13) 0.0150(9) 0.0203(9) 0.0032(8) 0.0042(8) 0.0048(7)
C5 0.0214(13) 0.0234(10) 0.0226(9) -0.0009(8) -0.0024(8) 0.0099(8)
C6 0.0501(16) 0.0239(11) 0.0180(9) -0.0048(9) -0.0025(9) -0.0018(7)
C7 0.0246(13) 0.0269(10) 0.0289(10) 0.0031(9) 0.0052(8) 0.0084(8)
C8 0.0463(16) 0.0196(10) 0.0271(11) -0.0093(10) -0.0032(9) 0.0005(8)
C9 0.0413(16) 0.0280(12) 0.0352(12) 0.0151(10) 0.0105(10) 0.0058(9)
C10 0.0266(14) 0.0356(12) 0.0401(12) -0.0044(10) -0.0100(9) 0.0184(10)
C11 0.0201(12) 0.0187(9) 0.0089(8) -0.0006(8) -0.0007(7) 0.0004(7)
C12 0.0237(12) 0.0222(10) 0.0145(8) 0.0032(8) 0.0041(7) 0.0005(7)
C13 0.0468(16) 0.0156(10) 0.0158(9) 0.0031(9) 0.0015(8) -0.0042(7)
C14 0.0397(16) 0.0217(10) 0.0183(9) -0.0113(9) -0.0076(8) -0.0006(7)
C15 0.0232(13) 0.0231(10) 0.0158(9) -0.0044(8) -0.0061(8) 0.0027(7)
C16 0.0159(11) 0.0142(8) 0.0170(8) -0.0014(7) -0.0010(7) 0.0001(7)
C17 0.0192(11) 0.0207(9) 0.0182(8) 0.0003(8) -0.0007(7) 0.0037(7)
C18 0.0325(14) 0.0193(10) 0.0276(10) 0.0056(9) -0.0014(9) 0.0034(8)
C19 0.0385(15) 0.0186(10) 0.0321(11) -0.0045(9) -0.0011(9) 0.0077(8)
C20 0.0263(14) 0.0265(11) 0.0303(11) -0.0111(9) 0.0004(8) 0.0062(8)
C21 0.0174(12) 0.0229(10) 0.0211(9) -0.0014(8) 0.0010(7) 0.0048(7)
C22 0.0258(13) 0.0292(11) 0.0205(9) 0.0000(9) -0.0070(8) 0.0052(7)
C23 0.0365(15) 0.0327(12) 0.0321(11) -0.0028(10) 0.0006(10) 0.0170(9)
C24 0.0252(13) 0.0344(12) 0.0210(10) -0.0021(9) 0.0081(8) 0.0028(8)
C25 0.0344(14) 0.0350(11) 0.0166(9) -0.0024(10) 0.0006(8) 0.0078(8)
C26 0.0227(13) 0.0239(11) 0.0202(10) -0.0013(8) -0.0014(8) 0.0035(8)
C27 0.0259(13) 0.0185(9) 0.0213(10) 0.0031(8) 0.0051(8) 0.0015(7)
C28 0.0371(14) 0.0214(10) 0.0220(10) -0.0022(9) 0.0001(8) -0.0044(8)

loop_
_atom_type_symbol
_atom_type_description
_atom_type_scat_dispersion_real
_atom_type_scat_dispersion_imag
_atom_type_scat_source
C C 0.0033 0.0016 'International Tables Vol C Tables 4.2.6.8 and 6.1.1.4'
H H 0.0000 0.0000 'International Tables Vol C Tables 4.2.6.8 and 6.1.1.4'
Al Al 0.0645 0.0514 'International Tables Vol C Tables 4.2.6.8 and 6.1.1.4'
Ti Ti 0.2776 0.4457 'International Tables Vol C Tables 4.2.6.8 and 6.1.1.4'

loop_
_geom_angle_atom_site_label_1
_geom_angle_atom_site_label_2
_geom_angle_atom_site_label_3
_geom_angle
C13 Ti1 C12 34.82(7)
C13 Ti1 C14 34.53(8)
C12 Ti1 C14 57.43(7)
C13 Ti1 C1 139.68(7)
C12 Ti1 C1 153.91(7)
C14 Ti1 C1 137.51(7)
C13 Ti1 C2 120.00(7)
C12 Ti1 C2 154.65(6)
C14 Ti1 C2 103.59(7)
C1 Ti1 C2 34.91(7)
C13 Ti1 C15 56.98(7)
C12 Ti1 C15 56.82(7)
C14 Ti1 C15 34.19(6)
C1 Ti1 C15 149.06(7)
C2 Ti1 C15 118.32(7)
C13 Ti1 C3 87.44(6)
C12 Ti1 C3 120.84(6)
C14 Ti1 C3 82.44(6)
C1 Ti1 C3 57.18(6)
C2 Ti1 C3 34.37(6)
C15 Ti1 C3 111.36(6)
C13 Ti1 C4 82.94(6)
C12 Ti1 C4 105.57(6)
C14 Ti1 C4 97.39(7)
C1 Ti1 C4 57.04(6)
C2 Ti1 C4 57.05(6)
C15 Ti1 C4 131.56(7)
C3 Ti1 C4 33.90(7)
C13 Ti1 C11 57.78(6)
C12 Ti1 C11 34.56(6)
C14 Ti1 C11 57.51(6)
C1 Ti1 C11 162.06(6)
C2 Ti1 C11 151.86(7)
C15 Ti1 C11 34.28(6)
C3 Ti1 C11 139.73(6)
C4 Ti1 C11 139.00(6)
C13 Ti1 C5 111.64(7)
C12 Ti1 C5 120.23(7)
C14 Ti1 C5 131.30(7)
C1 Ti1 C5 34.39(7)
C2 Ti1 C5 57.22(7)
C15 Ti1 C5 165.47(7)
C3 Ti1 C5 56.43(7)
C4 Ti1 C5 33.92(7)
C11 Ti1 C5 150.72(7)
C13 Ti1 C27 131.75(7)
C12 Ti1 C27 114.77(6)
C14 Ti1 C27 103.74(8)
C1 Ti1 C27 84.85(7)
C2 Ti1 C27 84.51(6)
C15 Ti1 C27 74.94(7)
C3 Ti1 C27 115.85(7)
C4 Ti1 C27 139.65(6)
C11 Ti1 C27 80.89(6)
C5 Ti1 C27 116.46(7)
C13 Ti1 C26 111.45(7)
C12 Ti1 C26 79.78(7)
C14 Ti1 C26 135.46(7)
C1 Ti1 C26 86.63(7)
C2 Ti1 C26 120.95(6)
C15 Ti1 C26 112.82(6)
C3 Ti1 C26 135.35(7)
C4 Ti1 C26 106.17(7)
C11 Ti1 C26 80.66(6)
C5 Ti1 C26 78.93(7)
C27 Ti1 C26 81.97(7)
C13 Ti1 Al1 115.65(5)
C12 Ti1 Al1 82.96(5)
C14 Ti1 Al1 112.78(5)
C1 Ti1 Al1 102.43(5)
C2 Ti1 Al1 121.82(5)
C15 Ti1 Al1 79.34(5)
C3 Ti1 Al1 156.15(5)
C4 Ti1 Al1 147.83(5)
C11 Ti1 Al1 59.66(4)
C5 Ti1 Al1 115.01(5)
C27 Ti1 Al1 44.47(5)
C26 Ti1 Al1 43.81(5)
C13 Ti1 H26A 97.0(6)
C12 Ti1 H26A 72.5(5)
C14 Ti1 H26A 129.0(5)
C1 Ti1 H26A 86.3(5)
C2 Ti1 H26A 120.2(5)
C15 Ti1 H26A 121.2(6)
C3 Ti1 H26A 119.5(6)
C4 Ti1 H26A 86.6(6)
C11 Ti1 H26A 87.0(6)
C5 Ti1 H26A 66.3(6)
C27 Ti1 H26A 105.1(6)
C26 Ti1 H26A 23.3(6)
Al1 Ti1 H26A 66.1(6)
C28 Al1 C26 108.08(9)
C28 Al1 C16 123.47(8)
C26 Al1 C16 103.71(8)
C28 Al1 C27 105.47(9)
C26 Al1 C27 108.83(9)
C16 Al1 C27 106.73(8)
C28 Al1 Ti1 149.60(6)
C26 Al1 Ti1 60.34(6)
C16 Al1 Ti1 86.90(5)
C27 Al1 Ti1 59.09(6)
C5 C1 C2 107.81(16)
C5 C1 C6 125.52(18)
C2 C1 C6 126.12(19)
C5 C1 Ti1 74.54(10)
C2 C1 Ti1 72.70(10)
C6 C1 Ti1 125.20(12)
C3 C2 C1 107.09(17)
C3 C2 C7 125.68(18)
C1 C2 C7 126.77(17)
C3 C2 Ti1 73.24(10)
C1 C2 Ti1 72.40(10)
C7 C2 Ti1 125.83(12)
C4 C3 C2 109.00(16)
C4 C3 C8 125.40(18)
C2 C3 C8 125.0(2)
C4 C3 Ti1 73.70(10)
C2 C3 Ti1 72.40(10)
C8 C3 Ti1 126.91(12)
C3 C4 C5 108.26(16)
C3 C4 C9 126.24(18)
C5 C4 C9 125.0(2)
C3 C4 Ti1 72.40(10)
C5 C4 Ti1 73.56(11)
C9 C4 Ti1 126.44(13)
C4 C5 C1 107.81(18)
C4 C5 C10 124.33(19)
C1 C5 C10 127.44(18)
C4 C5 Ti1 72.52(10)
C1 C5 Ti1 71.08(10)
C10 C5 Ti1 127.77(13)
C1 C6 H6A 109.5
C1 C6 H6B 109.5
H6A C6 H6B 109.5
C1 C6 H6C 109.5
H6A C6 H6C 109.5
H6B C6 H6C 109.5
C2 C7 H7A 109.5
C2 C7 H7B 109.5
H7A C7 H7B 109.5
C2 C7 H7C 109.5
H7A C7 H7C 109.5
H7B C7 H7C 109.5
C3 C8 H8A 109.5
C3 C8 H8B 109.5
H8A C8 H8B 109.5
C3 C8 H8C 109.5
H8A C8 H8C 109.5
H8B C8 H8C 109.5
C4 C9 H9A 109.5
C4 C9 H9B 109.5
H9A C9 H9B 109.5
C4 C9 H9C 109.5
H9A C9 H9C 109.5
H9B C9 H9C 109.5
C5 C10 H10A 109.5
C5 C10 H10B 109.5
H10A C10 H10B 109.5
C5 C10 H10C 109.5
H10A C10 H10C 109.5
H10B C10 H10C 109.5
C15 C11 C12 105.67(17)
C15 C11 C16 125.91(17)
C12 C11 C16 128.15(18)
C15 C11 Ti1 71.98(10)
C12 C11 Ti1 70.48(10)
C16 C11 Ti1 117.70(10)
C13 C12 C11 108.90(19)
C13 C12 Ti1 71.85(10)
C11 C12 Ti1 74.96(10)
C13 C12 H12 125.6
C11 C12 H12 125.6
Ti1 C12 H12 119.4
C14 C13 C12 108.14(18)
C14 C13 Ti1 73.69(11)
C12 C13 Ti1 73.33(10)
C14 C13 H13 125.9
C12 C13 H13 125.9
Ti1 C13 H13 118.9
C13 C14 C15 107.78(18)
C13 C14 Ti1 71.78(11)
C15 C14 Ti1 74.07(11)
C13 C14 H14 126.1
C15 C14 H14 126.1
Ti1 C14 H14 119.9
C14 C15 C11 109.50(19)
C14 C15 Ti1 71.74(11)
C11 C15 Ti1 73.74(10)
C14 C15 H15 125.2
C11 C15 H15 125.2
Ti1 C15 H15 120.9
C11 C16 C17 111.73(15)
C11 C16 C21 111.17(15)
C17 C16 C21 107.36(14)
C11 C16 Al1 95.59(10)
C17 C16 Al1 114.39(12)
C21 C16 Al1 116.31(12)
C18 C17 C22 108.65(15)
C18 C17 C16 109.26(15)
C22 C17 C16 110.88(15)
C18 C17 H17 109.3
C22 C17 H17 109.3
C16 C17 H17 109.3
C19 C18 C17 110.13(16)
C19 C18 H18A 109.6
C17 C18 H18A 109.6
C19 C18 H18B 109.6
C17 C18 H18B 109.6
H18A C18 H18B 108.1
C18 C19 C20 109.55(16)
C18 C19 C23 109.08(18)
C20 C19 C23 109.54(18)
C18 C19 H19 109.6
C20 C19 H19 109.6
C23 C19 H19 109.6
C21 C20 C19 109.71(17)
C21 C20 H20A 109.7
C19 C20 H20A 109.7
C21 C20 H20B 109.7
C19 C20 H20B 109.7
H20A C20 H20B 108.2
C20 C21 C24 108.50(15)
C20 C21 C16 109.91(15)
C24 C21 C16 110.84(16)
C20 C21 H21 109.2
C24 C21 H21 109.2
C16 C21 H21 109.2
C25 C22 C17 109.61(16)
C25 C22 H22A 109.7
C17 C22 H22A 109.7
C25 C22 H22B 109.7
C17 C22 H22B 109.7
H22A C22 H22B 108.2
C25 C23 C19 109.20(15)
C25 C23 H23A 109.8
C19 C23 H23A 109.8
C25 C23 H23B 109.8
C19 C23 H23B 109.8
H23A C23 H23B 108.3
C25 C24 C21 109.67(16)
C25 C24 H24A 109.7
C21 C24 H24A 109.7
C25 C24 H24B 109.7
C21 C24 H24B 109.7
H24A C24 H24B 108.2
C22 C25 C23 109.86(18)
C22 C25 C24 109.33(16)
C23 C25 C24 109.38(18)
C22 C25 H25 109.4
C23 C25 H25 109.4
C24 C25 H25 109.4
Al1 C26 Ti1 75.85(7)
Al1 C26 H26A 133.6(13)
Ti1 C26 H26A 62.1(14)
Al1 C26 H26B 107.4(14)
Ti1 C26 H26B 114.7(14)
H26A C26 H26B 107.4(18)
Al1 C26 H26C 94.0(14)
Ti1 C26 H26C 138.2(13)
H26A C26 H26C 104.1(18)
H26B C26 H26C 107.1(19)
Al1 C27 Ti1 76.44(7)
Al1 C27 H27A 140.1(13)
Ti1 C27 H27A 65.5(14)
Al1 C27 H27B 103.6(14)
Ti1 C27 H27B 120.1(13)
H27A C27 H27B 105.4(18)
Al1 C27 H27C 94.9(14)
Ti1 C27 H27C 133.8(13)
H27A C27 H27C 102.7(19)
H27B C27 H27C 106.2(19)
Al1 C28 H28A 109.5
Al1 C28 H28B 109.5
H28A C28 H28B 109.5
Al1 C28 H28C 109.5
H28A C28 H28C 109.5
H28B C28 H28C 109.5

loop_
_geom_bond_atom_site_label_1
_geom_bond_atom_site_label_2
_geom_bond_distance
Ti1 C13 2.3481(18)
Ti1 C12 2.3673(18)
Ti1 C14 2.3726(18)
Ti1 C1 2.3884(17)
Ti1 C2 2.3923(17)
Ti1 C15 2.4025(18)
Ti1 C3 2.4032(18)
Ti1 C4 2.4199(18)
Ti1 C11 2.4255(16)
Ti1 C5 2.4334(18)
Ti1 C27 2.507(2)
Ti1 C26 2.546(2)
Ti1 Al1 2.8406(6)
Ti1 H26A 2.26(2)
Al1 C28 1.9687(19)
Al1 C26 2.028(2)
Al1 C16 2.0294(17)
Al1 C27 2.047(2)
C1 C5 1.426(3)
C1 C2 1.434(3)
C1 C6 1.501(3)
C2 C3 1.417(3)
C2 C7 1.499(3)
C3 C4 1.406(3)
C3 C8 1.511(3)
C4 C5 1.416(3)
C4 C9 1.504(3)
C5 C10 1.497(3)
C6 H6A 0.9800
C6 H6B 0.9800
C6 H6C 0.9800
C7 H7A 0.9800
C7 H7B 0.9800
C7 H7C 0.9800
C8 H8A 0.9800
C8 H8B 0.9800
C8 H8C 0.9800
C9 H9A 0.9800
C9 H9B 0.9800
C9 H9C 0.9800
C10 H10A 0.9800
C10 H10B 0.9800
C10 H10C 0.9800
C11 C15 1.423(3)
C11 C12 1.425(3)
C11 C16 1.509(2)
C12 C13 1.411(3)
C12 H12 0.9500
C13 C14 1.401(3)
C13 H13 0.9500
C14 C15 1.404(3)
C14 H14 0.9500
C15 H15 0.9500
C16 C17 1.551(3)
C16 C21 1.551(3)
C17 C18 1.534(3)
C17 C22 1.542(2)
C17 H17 1.0000
C18 C19 1.530(3)
C18 H18A 0.9900
C18 H18B 0.9900
C19 C20 1.532(3)
C19 C23 1.537(3)
C19 H19 1.0000
C20 C21 1.529(3)
C20 H20A 0.9900
C20 H20B 0.9900
C21 C24 1.542(3)
C21 H21 1.0000
C22 C25 1.529(3)
C22 H22A 0.9900
C22 H22B 0.9900
C23 C25 1.531(3)
C23 H23A 0.9900
C23 H23B 0.9900
C24 C25 1.533(3)
C24 H24A 0.9900
C24 H24B 0.9900
C25 H25 1.0000
C26 H26A 1.01(2)
C26 H26B 0.97(2)
C26 H26C 0.98(2)
C27 H27A 0.99(2)
C27 H27B 0.98(2)
C27 H27C 0.95(2)
C28 H28A 0.9800
C28 H28B 0.9800
C28 H28C 0.9800

loop_
_geom_torsion_atom_site_label_1
_geom_torsion_atom_site_label_2
_geom_torsion_atom_site_label_3
_geom_torsion_atom_site_label_4
_geom_torsion
C5 C1 C2 C3 1.29(19)
C6 C1 C2 C3 173.12(17)
Ti1 C1 C2 C3 -65.54(12)
C5 C1 C2 C7 -171.20(17)
C6 C1 C2 C7 0.6(3)
Ti1 C1 C2 C7 121.97(18)
C5 C1 C2 Ti1 66.83(12)
C6 C1 C2 Ti1 -121.34(18)
C1 C2 C3 C4 -0.15(19)
C7 C2 C3 C4 172.44(16)
Ti1 C2 C3 C4 -65.13(12)
C1 C2 C3 C8 -171.86(16)
C7 C2 C3 C8 0.7(3)
Ti1 C2 C3 C8 123.17(18)
C1 C2 C3 Ti1 64.97(12)
C7 C2 C3 Ti1 -122.43(17)
C2 C3 C4 C5 -1.1(2)
C8 C3 C4 C5 170.61(17)
Ti1 C3 C4 C5 -65.34(13)
C2 C3 C4 C9 -173.03(17)
C8 C3 C4 C9 -1.4(3)
Ti1 C3 C4 C9 122.69(18)
C2 C3 C4 Ti1 64.29(12)
C8 C3 C4 Ti1 -124.05(18)
C3 C4 C5 C1 1.8(2)
C9 C4 C5 C1 173.95(17)
Ti1 C4 C5 C1 -62.73(12)
C3 C4 C5 C10 -171.19(17)
C9 C4 C5 C10 0.9(3)
Ti1 C4 C5 C10 124.23(18)
C3 C4 C5 Ti1 64.57(12)
C9 C4 C5 Ti1 -123.32(18)
C2 C1 C5 C4 -1.9(2)
C6 C1 C5 C4 -173.83(17)
Ti1 C1 C5 C4 63.66(12)
C2 C1 C5 C10 170.82(17)
C6 C1 C5 C10 -1.1(3)
Ti1 C1 C5 C10 -123.58(19)
C2 C1 C5 Ti1 -65.60(12)
C6 C1 C5 Ti1 122.50(18)
C15 C11 C12 C13 -0.48(18)
C16 C11 C12 C13 -174.75(15)
Ti1 C11 C12 C13 -64.34(12)
C15 C11 C12 Ti1 63.87(11)
C16 C11 C12 Ti1 -110.41(16)
C11 C12 C13 C14 0.4(2)
Ti1 C12 C13 C14 -66.01(13)
C11 C12 C13 Ti1 66.37(12)
C12 C13 C14 C15 -0.1(2)
Ti1 C13 C14 C15 -65.86(13)
C12 C13 C14 Ti1 65.77(12)
C13 C14 C15 C11 -0.2(2)
Ti1 C14 C15 C11 -64.56(12)
C13 C14 C15 Ti1 64.34(13)
C12 C11 C15 C14 0.43(19)
C16 C11 C15 C14 174.87(15)
Ti1 C11 C15 C14 63.28(13)
C12 C11 C15 Ti1 -62.86(11)
C16 C11 C15 Ti1 111.59(15)
C15 C11 C16 C17 35.8(2)
C12 C11 C16 C17 -150.96(16)
Ti1 C11 C16 C17 122.91(13)
C15 C11 C16 C21 155.76(16)
C12 C11 C16 C21 -31.0(2)
Ti1 C11 C16 C21 -117.17(14)
C15 C11 C16 Al1 -83.21(17)
C12 C11 C16 Al1 89.99(17)
Ti1 C11 C16 Al1 3.86(14)
C11 C16 C17 C18 -176.93(14)
C21 C16 C17 C18 60.94(18)
Al1 C16 C17 C18 -69.73(17)
C11 C16 C17 C22 63.35(19)
C21 C16 C17 C22 -58.78(19)
Al1 C16 C17 C22 170.55(13)
C22 C17 C18 C19 60.1(2)
C16 C17 C18 C19 -60.95(19)
C17 C18 C19 C20 59.2(2)
C17 C18 C19 C23 -60.7(2)
C18 C19 C20 C21 -58.9(2)
C23 C19 C20 C21 60.7(2)
C19 C20 C21 C24 -60.5(2)
C19 C20 C21 C16 60.8(2)
C11 C16 C21 C20 176.23(15)
C17 C16 C21 C20 -61.29(19)
Al1 C16 C21 C20 68.30(18)
C11 C16 C21 C24 -63.84(19)
C17 C16 C21 C24 58.64(19)
Al1 C16 C21 C24 -171.78(13)
C18 C17 C22 C25 -59.5(2)
C16 C17 C22 C25 60.6(2)
C18 C19 C23 C25 60.0(2)
C20 C19 C23 C25 -59.9(2)
C20 C21 C24 C25 60.5(2)
C16 C21 C24 C25 -60.3(2)
C17 C22 C25 C23 60.2(2)
C17 C22 C25 C24 -59.9(2)
C19 C23 C25 C22 -60.2(2)
C19 C23 C25 C24 59.8(2)
C21 C24 C25 C22 59.8(2)
C21 C24 C25 C23 -60.5(2)
